data_7055980
loop_
_publ_author_name
'Govor, Evgen V.'
'Sanakis, Yiannis'
'Raptis, Raphael G.'

_publ_section_title
;
 Synthesis of pyrazole (hemi)aminals via the cleavage of saturated
 aliphatic ether C--O bonds in the presence of ferric halides
;
_journal_issue 6
_journal_name_full 'New J. Chem.'
_journal_page_first 2220
_journal_paper_doi 10.1039/C6NJ03822K
_journal_volume 41
_journal_year 2017
_chemical_formula_sum 'C14 H20 Br6 Fe2 N4 O2'
_chemical_formula_weight 867.50
_chemical_name_systematic
; 
 ? 
;
_space_group_IT_number 13
_symmetry_cell_setting monoclinic
_symmetry_space_group_name_Hall '-P 2yac'
_symmetry_space_group_name_H-M 'P 1 2/n 1'
_atom_sites_solution_hydrogens geom
_atom_sites_solution_primary direct
_atom_sites_solution_secondary difmap
_audit_creation_method SHELXL-97
_audit_update_record
;
2013-06-02 deposited with the CCDC.
2017-01-30 downloaded from the CCDC.
;
_cell_angle_alpha 90.00
_cell_angle_beta 103.6650(10)
_cell_angle_gamma 90.00
_cell_formula_units_Z 2
_cell_length_a 8.6395(6)
_cell_length_b 9.7711(7)
_cell_length_c 15.8621(11)
_cell_measurement_temperature 296(2)
_cell_volume 1301.13(16)
_computing_structure_refinement 'SHELXL-97 (Sheldrick, 2008)'
_computing_structure_solution 'SHELXS-97 (Sheldrick, 2008)'
_diffrn_ambient_temperature 296(2)
_diffrn_measured_fraction_theta_full 0.998
_diffrn_measured_fraction_theta_max 0.998
_diffrn_radiation_monochromator graphite
_diffrn_radiation_source 'fine-focus sealed tube'
_diffrn_radiation_type MoK\a
_diffrn_radiation_wavelength 0.71073
_diffrn_reflns_av_R_equivalents 0.0338
_diffrn_reflns_av_sigmaI/netI 0.0281
_diffrn_reflns_limit_h_max 11
_diffrn_reflns_limit_h_min -11
_diffrn_reflns_limit_k_max 12
_diffrn_reflns_limit_k_min -12
_diffrn_reflns_limit_l_max 20
_diffrn_reflns_limit_l_min -20
_diffrn_reflns_number 14343
_diffrn_reflns_theta_full 27.12
_diffrn_reflns_theta_max 27.12
_diffrn_reflns_theta_min 2.08
_exptl_absorpt_coefficient_mu 10.344
_exptl_absorpt_correction_T_max 0.5757
_exptl_absorpt_correction_T_min 0.2884
_exptl_absorpt_correction_type multi-scan
_exptl_absorpt_process_details SADABS
_exptl_crystal_colour dark-red
_exptl_crystal_density_diffrn 2.214
_exptl_crystal_density_method 'not measured'
_exptl_crystal_description block
_exptl_crystal_F_000 820
_exptl_crystal_size_max 0.16
_exptl_crystal_size_mid 0.14
_exptl_crystal_size_min 0.06
_refine_diff_density_max 0.838
_refine_diff_density_min -0.685
_refine_diff_density_rms 0.084
_refine_ls_extinction_method none
_refine_ls_goodness_of_fit_ref 1.009
_refine_ls_hydrogen_treatment constr
_refine_ls_matrix_type full
_refine_ls_number_parameters 130
_refine_ls_number_reflns 2886
_refine_ls_number_restraints 0
_refine_ls_restrained_S_all 1.009
_refine_ls_R_factor_all 0.0556
_refine_ls_R_factor_gt 0.0341
_refine_ls_shift/su_max 0.006
_refine_ls_shift/su_mean 0.000
_refine_ls_structure_factor_coef Fsqd
_refine_ls_weighting_details 'calc w=1/[\s^2^(Fo^2^)+(0.0255P)^2^+2.6002P] where P=(Fo^2^+2Fc^2^)/3'
_refine_ls_weighting_scheme calc
_refine_ls_wR_factor_gt 0.0705
_refine_ls_wR_factor_ref 0.0784
_reflns_number_gt 2155
_reflns_number_total 2886
_reflns_threshold_expression >2sigma(I)
_cod_data_source_file c6nj03822k2.cif
_cod_data_source_block evg006_0m
_cod_depositor_comments
;
The following automatic conversions were performed:

'_symmetry_cell_setting' value 'Monoclinic' changed to 'monoclinic'
according to
/usr/data/users/saulius/crontab/automatic-downloads/rss-feeds/RSC/lib/dictionaries/cif_core.dic
dictionary named 'cif_core.dic' version 2.4.2 from 2011-04-26.

Automatic conversion script
Id: cif_fix_values 4268 2015-11-12 08:31:59Z antanas 

 Adding full bibliography for 7055976--7055983.cif.
;
_cod_original_sg_symbol_H-M P2/n
_cod_database_code 7055980

loop_
_symmetry_equiv_pos_as_xyz
'x, y, z'
'-x+1/2, y, -z+1/2'
'-x, -y, -z'
'x-1/2, -y, z-1/2'

loop_
_atom_site_label
_atom_site_type_symbol
_atom_site_fract_x
_atom_site_fract_y
_atom_site_fract_z
_atom_site_U_iso_or_equiv
_atom_site_adp_type
_atom_site_occupancy
_atom_site_symmetry_multiplicity
_atom_site_calc_flag
_atom_site_refinement_flags
Fe1 Fe 0.83300(6) 0.69228(6) 0.16956(4) 0.03957(15) Uani 1 1 d .
Br1 Br 1.02912(6) 0.85604(6) 0.15863(3) 0.06427(16) Uani 1 1 d .
Br2 Br 0.91498(9) 0.47484(7) 0.14013(4) 0.0942(2) Uani 1 1 d .
Br3 Br 0.47469(7) 0.90494(7) -0.18007(3) 0.07360(18) Uani 1 1 d .
O1 O 0.6230(3) 0.6991(3) 0.20118(16) 0.0412(6) Uani 1 1 d .
N1 N 0.6739(4) 0.7377(3) 0.0522(2) 0.0418(8) Uani 1 1 d .
N2 N 0.5220(4) 0.7608(4) 0.0599(2) 0.0409(7) Uani 1 1 d .
C1 C 0.8257(5) 0.7712(6) -0.0614(3) 0.0627(13) Uani 1 1 d .
H1A H 0.8758 0.8594 -0.0573 0.094 Uiso 1 1 calc R
H1B H 0.7976 0.7425 -0.1209 0.094 Uiso 1 1 calc R
H1C H 0.8980 0.7062 -0.0277 0.094 Uiso 1 1 calc R
C2 C 0.6797(5) 0.7798(4) -0.0276(3) 0.0439(9) Uani 1 1 d .
C3 C 0.5293(5) 0.8273(4) -0.0691(3) 0.0450(10) Uani 1 1 d .
C4 C 0.4309(5) 0.8144(4) -0.0128(3) 0.0433(9) Uani 1 1 d .
C5 C 0.2608(5) 0.8522(5) -0.0233(3) 0.0582(12) Uani 1 1 d .
H5A H 0.1963 0.7712 -0.0336 0.087 Uiso 1 1 calc R
H5B H 0.2290 0.9135 -0.0715 0.087 Uiso 1 1 calc R
H5C H 0.2473 0.8964 0.0286 0.087 Uiso 1 1 calc R
C6 C 0.4792(4) 0.7066(5) 0.1380(3) 0.0450(10) Uani 1 1 d .
H6 H 0.4065 0.7702 0.1571 0.054 Uiso 1 1 calc R
C7 C 0.4008(7) 0.5675(6) 0.1195(3) 0.0800(17) Uani 1 1 d .
H7A H 0.4759 0.5034 0.1062 0.120 Uiso 1 1 calc R
H7B H 0.3104 0.5744 0.0711 0.120 Uiso 1 1 calc R
H7C H 0.3665 0.5365 0.1696 0.120 Uiso 1 1 calc R

loop_
_atom_site_aniso_label
_atom_site_aniso_U_11
_atom_site_aniso_U_22
_atom_site_aniso_U_33
_atom_site_aniso_U_23
_atom_site_aniso_U_13
_atom_site_aniso_U_12
Fe1 0.0321(3) 0.0465(3) 0.0417(3) -0.0052(2) 0.0120(2) 0.0044(2)
Br1 0.0510(3) 0.0931(4) 0.0520(3) -0.0046(2) 0.0188(2) -0.0237(3)
Br2 0.1092(5) 0.0712(4) 0.0948(4) -0.0288(3) 0.0089(4) 0.0396(3)
Br3 0.0761(4) 0.0931(4) 0.0484(3) 0.0140(3) 0.0084(2) 0.0069(3)
O1 0.0294(13) 0.0549(17) 0.0399(14) -0.0022(12) 0.0093(11) -0.0033(12)
N1 0.0329(17) 0.052(2) 0.0417(18) -0.0032(16) 0.0110(14) 0.0018(15)
N2 0.0291(16) 0.054(2) 0.0414(17) -0.0035(16) 0.0120(14) 0.0002(14)
C1 0.047(3) 0.093(4) 0.053(3) -0.002(3) 0.020(2) 0.001(3)
C2 0.039(2) 0.050(2) 0.045(2) -0.0057(18) 0.0145(18) -0.0019(18)
C3 0.044(2) 0.049(2) 0.041(2) -0.0027(18) 0.0063(18) -0.0034(19)
C4 0.036(2) 0.049(2) 0.043(2) -0.0082(18) 0.0050(17) -0.0036(18)
C5 0.035(2) 0.072(3) 0.065(3) -0.006(2) 0.007(2) 0.008(2)
C6 0.0299(19) 0.063(3) 0.042(2) -0.0016(19) 0.0085(16) -0.0032(18)
C7 0.074(4) 0.095(4) 0.063(3) 0.006(3) 0.001(3) -0.046(3)

loop_
_atom_type_symbol
_atom_type_description
_atom_type_scat_dispersion_real
_atom_type_scat_dispersion_imag
_atom_type_scat_source
C C 0.0033 0.0016 'International Tables Vol C Tables 4.2.6.8 and 6.1.1.4'
H H 0.0000 0.0000 'International Tables Vol C Tables 4.2.6.8 and 6.1.1.4'
N N 0.0061 0.0033 'International Tables Vol C Tables 4.2.6.8 and 6.1.1.4'
O O 0.0106 0.0060 'International Tables Vol C Tables 4.2.6.8 and 6.1.1.4'
Fe Fe 0.3463 0.8444 'International Tables Vol C Tables 4.2.6.8 and 6.1.1.4'
Br Br -0.2901 2.4595 'International Tables Vol C Tables 4.2.6.8 and 6.1.1.4'

loop_
_geom_angle_atom_site_label_1
_geom_angle_atom_site_label_2
_geom_angle_atom_site_label_3
_geom_angle
_geom_angle_site_symmetry_1
_geom_angle_site_symmetry_3
O1 Fe1 O1 72.81(11) 2_655 .
O1 Fe1 N1 146.70(12) 2_655 .
O1 Fe1 N1 76.71(11) . .
O1 Fe1 Br2 104.11(8) 2_655 .
O1 Fe1 Br2 114.83(9) . .
N1 Fe1 Br2 100.57(9) . .
O1 Fe1 Br1 94.98(8) 2_655 .
O1 Fe1 Br1 134.87(8) . .
N1 Fe1 Br1 97.08(9) . .
Br2 Fe1 Br1 110.26(3) . .
C6 O1 Fe1 131.1(2) . 2_655
C6 O1 Fe1 121.9(2) . .
Fe1 O1 Fe1 107.06(11) 2_655 .
C2 N1 N2 106.5(3) . .
C2 N1 Fe1 138.0(3) . .
N2 N1 Fe1 113.6(2) . .
C4 N2 N1 111.7(3) . .
C4 N2 C6 130.7(3) . .
N1 N2 C6 117.0(3) . .
N1 C2 C3 108.1(3) . .
N1 C2 C1 123.1(4) . .
C3 C2 C1 128.7(4) . .
C4 C3 C2 108.2(4) . .
C4 C3 Br3 126.2(3) . .
C2 C3 Br3 125.5(3) . .
N2 C4 C3 105.5(3) . .
N2 C4 C5 123.9(4) . .
C3 C4 C5 130.6(4) . .
O1 C6 N2 105.3(3) . .
O1 C6 C7 111.8(4) . .
N2 C6 C7 110.4(4) . .

loop_
_geom_bond_atom_site_label_1
_geom_bond_atom_site_label_2
_geom_bond_distance
_geom_bond_site_symmetry_2
Fe1 O1 1.996(3) 2_655
Fe1 O1 1.995(3) .
Fe1 N1 2.083(3) .
Fe1 Br2 2.3216(8) .
Fe1 Br1 2.3665(7) .
Br3 C3 1.871(4) .
O1 C6 1.401(4) .
O1 Fe1 1.996(3) 2_655
N1 C2 1.343(5) .
N1 N2 1.365(4) .
N2 C4 1.340(5) .
N2 C6 1.473(5) .
C1 C2 1.485(6) .
C2 C3 1.390(6) .
C3 C4 1.377(6) .
C4 C5 1.486(5) .
C6 C7 1.516(7) .
